data_4134423
loop_
_publ_author_name
'Hermann, Alexander'
'Arrowsmith, Merle'
'Trujillo-Gonzalez, Daniel E'
'Jim\'enez-Halla, J Oscar C'
'Vargas, Alfredo'
'Braunschweig, Holger'

_publ_section_title
;
 Trapping of a Borirane Intermediate in the Reductive Coupling of an
 Arylborane to a Diborene.
;
_journal_issue 12
_journal_name_full 'Journal of the American Chemical Society'
_journal_page_first 5562
_journal_page_last 5567
_journal_paper_doi 10.1021/jacs.0c02306
_journal_volume 142
_journal_year 2020
_chemical_formula_moiety 'C34 H38 B2 Br2 F12 N4, 2 (C6 H6)'
_chemical_formula_sum 'C46 H50 B2 Br2 F12 N4'
_chemical_formula_weight 1068.34
_space_group_crystal_system triclinic
_space_group_IT_number 2
_space_group_name_Hall '-P 1'
_space_group_name_H-M_alt 'P -1'
_atom_sites_solution_hydrogens geom
_audit_creation_method SHELXL-2016/6
_cell_angle_alpha 75.850(15)
_cell_angle_beta 85.729(8)
_cell_angle_gamma 72.776(19)
_cell_formula_units_Z 2
_cell_length_a 10.477(7)
_cell_length_b 11.414(8)
_cell_length_c 21.469(18)
_cell_measurement_reflns_used 3772
_cell_measurement_temperature 173(2)
_cell_measurement_theta_max 21.41
_cell_measurement_theta_min 2.35
_cell_volume 2378(3)
_computing_cell_refinement 'Saint+ ver. V8.37A (Bruker AXS)'
_computing_data_collection 'APEX2 ver. 2014.9 (Bruker AXS)'
_computing_data_reduction 'Saint+ ver. V8.37A (Bruker AXS)'
_computing_molecular_graphics 'ShelXLe (Huebschle et all, 2011)'
_computing_publication_material 'SHELXL-2016/6 (Sheldrick, 2016)'
_computing_structure_refinement 'SHELXL-2016/6 (Sheldrick, 2016)'
_computing_structure_solution 'SHELXT (Sheldrick, 2014)'
_diffrn_ambient_temperature 173(2)
_diffrn_detector 'CCD area detector (Apex2)'
_diffrn_detector_area_resol_mean 8.333
_diffrn_measured_fraction_theta_full 1.000
_diffrn_measured_fraction_theta_max 1.000
_diffrn_measurement_device_type 'Bruker X8-APEX II'
_diffrn_measurement_method '\f and \w scans'
_diffrn_radiation_monochromator 'multi-layer mirror'
_diffrn_radiation_type MoK\a
_diffrn_radiation_wavelength 0.71073
_diffrn_reflns_av_R_equivalents 0.1142
_diffrn_reflns_av_unetI/netI 0.1160
_diffrn_reflns_Laue_measured_fraction_full 1.000
_diffrn_reflns_Laue_measured_fraction_max 1.000
_diffrn_reflns_limit_h_max 9
_diffrn_reflns_limit_h_min -12
_diffrn_reflns_limit_k_max 13
_diffrn_reflns_limit_k_min -14
_diffrn_reflns_limit_l_max 26
_diffrn_reflns_limit_l_min -26
_diffrn_reflns_number 42829
_diffrn_reflns_point_group_measured_fraction_full 1.000
_diffrn_reflns_point_group_measured_fraction_max 1.000
_diffrn_reflns_theta_full 26.000
_diffrn_reflns_theta_max 26.021
_diffrn_reflns_theta_min 1.921
_diffrn_source 'rotating-anode (Nonius FR-591)'
_exptl_absorpt_coefficient_mu 1.789
_exptl_absorpt_correction_T_max 0.7454
_exptl_absorpt_correction_T_min 0.6148
_exptl_absorpt_correction_type multi-scan
_exptl_absorpt_process_details 'SadAbs 2014/5 (Bruker AXS)'
_exptl_crystal_colour colourless
_exptl_crystal_density_diffrn 1.492
_exptl_crystal_description block
_exptl_crystal_F_000 1084
_exptl_crystal_size_max 0.158
_exptl_crystal_size_mid 0.136
_exptl_crystal_size_min 0.124
_refine_diff_density_max 0.739
_refine_diff_density_min -1.021
_refine_diff_density_rms 0.102
_refine_ls_extinction_method none
_refine_ls_goodness_of_fit_ref 1.014
_refine_ls_hydrogen_treatment constr
_refine_ls_matrix_type full
_refine_ls_number_parameters 646
_refine_ls_number_reflns 9343
_refine_ls_number_restraints 90
_refine_ls_restrained_S_all 1.011
_refine_ls_R_factor_all 0.1041
_refine_ls_R_factor_gt 0.0518
_refine_ls_shift/su_max 0.000
_refine_ls_shift/su_mean 0.000
_refine_ls_structure_factor_coef Fsqd
_refine_ls_weighting_details 'w=1/[\s^2^(Fo^2^)+(0.0325P)^2^+0.1911P] where P=(Fo^2^+2Fc^2^)/3'
_refine_ls_weighting_scheme calc
_refine_ls_wR_factor_gt 0.0960
_refine_ls_wR_factor_ref 0.1131
_reflns_Friedel_coverage 0.000
_reflns_number_gt 6042
_reflns_number_total 9343
_reflns_threshold_expression 'I > 2\s(I)'
_cod_data_source_file ja0c02306_si_007.cif
_cod_data_source_block test_a
_cod_depositor_comments 'Adding full bibliography for 4134419--4134425.cif.'
_cod_database_code 4134423
_shelx_shelxl_version_number 2016/6
_shelx_space_group_comment
;
The symmetry employed for this shelxl refinement is uniquely defined
by the following loop, which should always be used as a source of
symmetry information in preference to the above space-group names.
They are only intended as comments.
;
_shelx_estimated_absorpt_t_min 0.765
_shelx_estimated_absorpt_t_max 0.809

loop_
_space_group_symop_operation_xyz
'x, y, z'
'-x, -y, -z'

loop_
_atom_site_label
_atom_site_type_symbol
_atom_site_fract_x
_atom_site_fract_y
_atom_site_fract_z
_atom_site_U_iso_or_equiv
_atom_site_adp_type
_atom_site_occupancy
_atom_site_site_symmetry_order
_atom_site_calc_flag
_atom_site_refinement_flags_posn
_atom_site_refinement_flags_adp
_atom_site_refinement_flags_occupancy
_atom_site_disorder_assembly
_atom_site_disorder_group
C1 C 0.3146(4) 0.2895(4) 0.40134(18) 0.0170(9) Uani 1 1 d . . . . .
C2 C 0.1839(4) 0.2824(4) 0.41404(19) 0.0193(10) Uani 1 1 d . . . . .
H2 H 0.139289 0.262873 0.382699 0.023 Uiso 1 1 calc R U . . .
C3 C 0.1165(4) 0.3025(4) 0.47000(19) 0.0182(10) Uani 1 1 d . . . . .
C4 C 0.1758(4) 0.3354(4) 0.51605(19) 0.0198(10) Uani 1 1 d . . . . .
H4 H 0.129333 0.351127 0.554239 0.024 Uiso 1 1 calc R U . . .
C5 C 0.3050(4) 0.3448(4) 0.50498(19) 0.0202(10) Uani 1 1 d . . . . .
C6 C 0.3725(4) 0.3216(4) 0.44905(18) 0.0194(10) Uani 1 1 d . . . . .
H6 H 0.461215 0.327691 0.442959 0.023 Uiso 1 1 calc R U . . .
C7 C -0.0212(4) 0.2885(4) 0.4810(2) 0.0267(11) Uani 1 1 d . . . . .
C8 C 0.3702(4) 0.3875(4) 0.55156(19) 0.0213(10) Uani 1 1 d . . . . .
C9 C 0.4708(4) 0.1203(4) 0.33891(18) 0.0172(8) Uani 1 1 d . U . . .
C10 C 0.6422(4) -0.0582(4) 0.3557(2) 0.0281(11) Uani 1 1 d . . . . .
H10 H 0.727916 -0.115676 0.367207 0.034 Uiso 1 1 calc R U . . .
C11 C 0.5413(4) -0.0826(4) 0.3320(2) 0.0269(11) Uani 1 1 d . . . . .
H11 H 0.541643 -0.160695 0.323714 0.032 Uiso 1 1 calc R U . . .
C12 C 0.6785(4) 0.1252(4) 0.38983(19) 0.0236(10) Uani 1 1 d . . . . .
H12 H 0.633748 0.218142 0.380080 0.028 Uiso 1 1 calc R U . . .
C13 C 0.6802(4) 0.0743(4) 0.4631(2) 0.0335(12) Uani 1 1 d . . . . .
H13A H 0.728627 -0.015772 0.473617 0.050 Uiso 1 1 calc R U . . .
H13B H 0.588236 0.086309 0.479092 0.050 Uiso 1 1 calc R U . . .
H13C H 0.724740 0.119946 0.483212 0.050 Uiso 1 1 calc R U . . .
C14 C 0.8185(4) 0.1030(4) 0.3612(2) 0.0289(11) Uani 1 1 d . . . . .
H14A H 0.867980 0.013547 0.375239 0.043 Uiso 1 1 calc R U . . .
H14B H 0.865054 0.154251 0.375834 0.043 Uiso 1 1 calc R U . . .
H14C H 0.812631 0.126714 0.314265 0.043 Uiso 1 1 calc R U . . .
C15 C 0.3018(4) 0.0353(4) 0.30278(19) 0.0208(10) Uani 1 1 d . . . . .
H15 H 0.253031 0.126632 0.287177 0.025 Uiso 1 1 calc R U . . .
C16 C 0.3087(5) -0.0289(4) 0.2475(2) 0.0335(12) Uani 1 1 d . . . . .
H16A H 0.219478 -0.005968 0.228892 0.050 Uiso 1 1 calc R U . . .
H16B H 0.340740 -0.120623 0.263582 0.050 Uiso 1 1 calc R U . . .
H16C H 0.370191 -0.001300 0.214437 0.050 Uiso 1 1 calc R U . . .
C17 C 0.2273(4) -0.0183(4) 0.3604(2) 0.0279(11) Uani 1 1 d . . . . .
H17A H 0.134814 -0.005085 0.348222 0.042 Uiso 1 1 calc R U . . .
H17B H 0.227740 0.024203 0.394808 0.042 Uiso 1 1 calc R U . . .
H17C H 0.270851 -0.108893 0.375382 0.042 Uiso 1 1 calc R U . . .
C18 C 0.4497(4) 0.3648(4) 0.28643(18) 0.0151(9) Uani 1 1 d . . . . .
C19 C 0.5573(4) 0.3166(4) 0.24433(18) 0.0178(9) Uani 1 1 d . . . . .
H19 H 0.644014 0.322546 0.250076 0.021 Uiso 1 1 calc R U . . .
C20 C 0.5383(4) 0.2641(4) 0.19774(19) 0.0192(10) Uani 1 1 d . . . . .
C21 C 0.4062(4) 0.2718(4) 0.17849(18) 0.0172(9) Uani 1 1 d . . . . .
H21 H 0.398001 0.238728 0.142911 0.021 Uiso 1 1 calc R U . . .
C22 C 0.2947(4) 0.3235(4) 0.20871(18) 0.0147(9) Uani 1 1 d . . . . .
C23 C 0.3090(4) 0.3538(4) 0.27096(18) 0.0152(9) Uani 1 1 d . . . . .
H23 H 0.233063 0.425033 0.279766 0.018 Uiso 1 1 calc R U . . .
C24 C 0.4599(4) 0.4800(4) 0.30427(19) 0.0210(10) Uani 1 1 d . . . . .
C25 C 0.6499(4) 0.2083(4) 0.1582(2) 0.0245(11) Uani 1 1 d . . . . .
C26 C 0.0789(4) 0.5021(4) 0.14071(17) 0.0162(9) Uani 1 1 d . . . . .
C27 C -0.0666(4) 0.6707(4) 0.0805(2) 0.0244(11) Uani 1 1 d . . . . .
H27 H -0.144876 0.722505 0.057163 0.029 Uiso 1 1 calc R U . . .
C28 C 0.0420(4) 0.7054(4) 0.0878(2) 0.0248(11) Uani 1 1 d . . . . .
H28 H 0.055080 0.786025 0.070560 0.030 Uiso 1 1 calc R U . . .
C29 C -0.1448(4) 0.4792(4) 0.11306(19) 0.0215(10) Uani 1 1 d . . . . .
H29 H -0.106971 0.389945 0.137420 0.026 Uiso 1 1 calc R U . . .
C30 C -0.1727(4) 0.4781(4) 0.04435(19) 0.0298(12) Uani 1 1 d . . . . .
H30A H -0.088688 0.441008 0.023813 0.045 Uiso 1 1 calc R U . . .
H30B H -0.212712 0.564690 0.020012 0.045 Uiso 1 1 calc R U . . .
H30C H -0.234417 0.427888 0.045158 0.045 Uiso 1 1 calc R U . . .
C31 C -0.2702(4) 0.5385(4) 0.1476(2) 0.0313(12) Uani 1 1 d . . . . .
H31A H -0.307213 0.627049 0.125295 0.047 Uiso 1 1 calc R U . . .
H31B H -0.247799 0.533742 0.191887 0.047 Uiso 1 1 calc R U . . .
H31C H -0.336330 0.493010 0.148057 0.047 Uiso 1 1 calc R U . . .
C32 C 0.2664(4) 0.6063(4) 0.13829(19) 0.0201(10) Uani 1 1 d . . . . .
H32 H 0.305381 0.532836 0.174520 0.024 Uiso 1 1 calc R U . . .
C33 C 0.3550(4) 0.5925(4) 0.0802(2) 0.0310(12) Uani 1 1 d . . . . .
H33A H 0.315833 0.660773 0.043276 0.047 Uiso 1 1 calc R U . . .
H33B H 0.362952 0.511026 0.070451 0.047 Uiso 1 1 calc R U . . .
H33C H 0.443808 0.596606 0.089010 0.047 Uiso 1 1 calc R U . . .
C34 C 0.2557(4) 0.7265(4) 0.1597(2) 0.0321(12) Uani 1 1 d . . . . .
H34A H 0.223286 0.799706 0.123886 0.048 Uiso 1 1 calc R U . . .
H34B H 0.343870 0.724537 0.173073 0.048 Uiso 1 1 calc R U . . .
H34C H 0.193126 0.732734 0.195799 0.048 Uiso 1 1 calc R U . . .
B1 B 0.3852(5) 0.2629(4) 0.3356(2) 0.0174(10) Uani 1 1 d . U . . .
B2 B 0.1477(5) 0.3591(5) 0.1790(2) 0.0204(11) Uani 1 1 d . . . . .
N1 N 0.5994(3) 0.0651(3) 0.36048(15) 0.0207(8) Uani 1 1 d . U . . .
N2 N 0.4367(3) 0.0265(3) 0.32164(15) 0.0195(8) Uani 1 1 d . U . . .
N3 N -0.0445(3) 0.5473(3) 0.11279(15) 0.0180(8) Uani 1 1 d . . . . .
N4 N 0.1309(3) 0.6021(3) 0.12480(15) 0.0173(8) Uani 1 1 d . . . . .
F1 F -0.0946(2) 0.3328(3) 0.42729(12) 0.0439(8) Uani 1 1 d . . . . .
F2 F -0.0905(2) 0.3474(3) 0.52449(12) 0.0440(8) Uani 1 1 d . . . . .
F3 F -0.0195(3) 0.1674(3) 0.50126(15) 0.0565(9) Uani 1 1 d . . . . .
F4 F 0.3671(2) 0.5093(2) 0.53134(11) 0.0285(6) Uani 1 1 d . . . . .
F5 F 0.3121(2) 0.3743(2) 0.60977(10) 0.0279(6) Uani 1 1 d . . . . .
F6 F 0.5001(2) 0.3220(2) 0.56082(11) 0.0288(6) Uani 1 1 d . . . . .
F7 F 0.4859(2) 0.5669(2) 0.25306(11) 0.0276(6) Uani 1 1 d . . . . .
F8 F 0.3513(2) 0.5409(2) 0.33250(11) 0.0282(6) Uani 1 1 d . . . . .
F9 F 0.5640(2) 0.4532(2) 0.34468(11) 0.0273(6) Uani 1 1 d . . . . .
F10 F 0.6385(2) 0.2698(2) 0.09546(11) 0.0347(7) Uani 1 1 d . . . . .
F11 F 0.7716(2) 0.2056(2) 0.17626(12) 0.0340(7) Uani 1 1 d . . . . .
F12 F 0.6574(2) 0.0881(2) 0.15796(12) 0.0350(7) Uani 1 1 d . . . . .
Br1 Br 0.15110(4) 0.25161(4) 0.11328(2) 0.02203(13) Uani 1 1 d . . . . .
Br2 Br 0.01727(4) 0.31120(4) 0.25210(2) 0.02040(12) Uani 1 1 d . . . . .
C1_1 C 0.0278(4) 0.9481(4) -0.0534(2) 0.0245(10) Uani 1 1 d . . . . .
H1_1 H 0.046688 0.912622 -0.089899 0.029 Uiso 1 1 calc R U . . .
C2_1 C -0.1004(4) 0.9750(4) -0.0282(2) 0.0245(11) Uani 1 1 d . . . . .
H2_1 H -0.169514 0.957998 -0.047560 0.029 Uiso 1 1 calc R U . . .
C3_1 C -0.1282(4) 1.0268(4) 0.0251(2) 0.0243(10) Uani 1 1 d . . . . .
H3_1 H -0.216222 1.045047 0.042246 0.029 Uiso 1 1 calc R U . . .
C1_2 C 0.4624(5) 0.0252(5) 0.0592(2) 0.0413(13) Uani 1 1 d . . . . .
H1_2 H 0.436363 0.042511 0.100114 0.050 Uiso 1 1 calc R U . . .
C2_2 C 0.5035(5) -0.0965(5) 0.0526(2) 0.0395(13) Uani 1 1 d . . . . .
H2_2 H 0.506006 -0.163643 0.089242 0.047 Uiso 1 1 calc R U . . .
C3_2 C 0.5411(5) -0.1231(5) -0.0060(3) 0.0415(13) Uani 1 1 d . . . . .
H3_2 H 0.569329 -0.208034 -0.010072 0.050 Uiso 1 1 calc R U . . .
C1_3 C 0.0858(18) 0.3582(14) 0.7167(8) 0.039(2) Uani 0.57(3) 1 d . U P A 1
H1_3 H 0.115254 0.430784 0.712880 0.047 Uiso 0.57(3) 1 calc R U P A 1
C2_3 C 0.1405(12) 0.249(2) 0.7629(6) 0.039(2) Uani 0.57(3) 1 d . U P A 1
H2_3 H 0.207412 0.246143 0.791157 0.047 Uiso 0.57(3) 1 calc R U P A 1
C3_3 C 0.0971(15) 0.1448(12) 0.7673(6) 0.037(3) Uani 0.57(3) 1 d . U P A 1
H3_3 H 0.131884 0.070988 0.799992 0.045 Uiso 0.57(3) 1 calc R U P A 1
C4_3 C 0.0037(14) 0.1461(12) 0.7251(7) 0.037(3) Uani 0.57(3) 1 d . U P A 1
H4_3 H -0.023233 0.072607 0.727342 0.044 Uiso 0.57(3) 1 calc R U P A 1
C5_3 C -0.0502(12) 0.2552(16) 0.6794(6) 0.039(3) Uani 0.57(3) 1 d . U P A 1
H5_3 H -0.114474 0.256847 0.650021 0.047 Uiso 0.57(3) 1 calc R U P A 1
C6_3 C -0.0123(15) 0.3602(12) 0.6762(7) 0.037(3) Uani 0.57(3) 1 d . U P A 1
H6_3 H -0.053267 0.435958 0.645841 0.044 Uiso 0.57(3) 1 calc R U P A 1
C1_4 C 0.1246(12) 0.299(2) 0.7511(8) 0.033(3) Uani 0.43(3) 1 d G U P A 2
H1_4 H 0.181702 0.325054 0.773564 0.040 Uiso 0.43(3) 1 calc R U P A 2
C2_4 C 0.1175(13) 0.1752(18) 0.7693(5) 0.033(3) Uani 0.43(3) 1 d G U P A 2
H2_4 H 0.169787 0.117218 0.804124 0.039 Uiso 0.43(3) 1 calc R U P A 2
C3_4 C 0.0339(18) 0.1365(7) 0.7364(7) 0.032(3) Uani 0.43(3) 1 d G U P A 2
H3_4 H 0.029052 0.052172 0.748809 0.038 Uiso 0.43(3) 1 calc R U P A 2
C4_4 C -0.0426(13) 0.2214(15) 0.6854(7) 0.029(3) Uani 0.43(3) 1 d G U P A 2
H4_4 H -0.099769 0.194960 0.662933 0.034 Uiso 0.43(3) 1 calc R U P A 2
C5_4 C -0.0356(13) 0.3448(11) 0.6672(5) 0.024(3) Uani 0.43(3) 1 d G U P A 2
H5_4 H -0.087857 0.402797 0.632372 0.029 Uiso 0.43(3) 1 calc R U P A 2
C6_4 C 0.0480(17) 0.3835(11) 0.7001(8) 0.030(3) Uani 0.43(3) 1 d G U P A 2
H6_4 H 0.052878 0.467845 0.687686 0.035 Uiso 0.43(3) 1 calc R U P A 2

loop_
_atom_site_aniso_label
_atom_site_aniso_U_11
_atom_site_aniso_U_22
_atom_site_aniso_U_33
_atom_site_aniso_U_23
_atom_site_aniso_U_13
_atom_site_aniso_U_12
C1 0.021(2) 0.018(2) 0.011(2) 0.0016(17) -0.0018(18) -0.0071(19)
C2 0.021(2) 0.022(2) 0.015(2) -0.0005(18) -0.0044(19) -0.010(2)
C3 0.014(2) 0.025(3) 0.015(2) 0.0009(19) 0.0010(18) -0.010(2)
C4 0.020(2) 0.026(3) 0.012(2) -0.0022(19) 0.0008(18) -0.007(2)
C5 0.021(2) 0.027(3) 0.015(2) -0.0023(19) -0.0045(18) -0.010(2)
C6 0.017(2) 0.022(2) 0.017(2) -0.0018(19) -0.0050(18) -0.0031(19)
C7 0.023(3) 0.041(3) 0.018(2) -0.007(2) 0.003(2) -0.011(2)
C8 0.020(3) 0.029(3) 0.016(2) -0.004(2) 0.0007(19) -0.008(2)
C9 0.0189(19) 0.024(2) 0.0080(17) -0.0007(15) -0.0001(15) -0.0075(16)
C10 0.025(3) 0.024(3) 0.031(3) 0.000(2) -0.007(2) -0.005(2)
C11 0.031(3) 0.016(2) 0.033(3) -0.003(2) -0.004(2) -0.007(2)
C12 0.024(3) 0.030(3) 0.018(2) -0.002(2) -0.0082(19) -0.010(2)
C13 0.031(3) 0.041(3) 0.027(3) -0.006(2) -0.009(2) -0.008(2)
C14 0.021(3) 0.038(3) 0.028(3) -0.005(2) -0.003(2) -0.009(2)
C15 0.017(2) 0.027(3) 0.021(2) -0.0026(19) -0.0066(19) -0.010(2)
C16 0.040(3) 0.038(3) 0.027(3) -0.010(2) -0.007(2) -0.016(3)
C17 0.029(3) 0.029(3) 0.028(3) -0.002(2) -0.005(2) -0.016(2)
C18 0.013(2) 0.021(2) 0.013(2) -0.0061(18) 0.0007(17) -0.0065(19)
C19 0.016(2) 0.021(2) 0.014(2) 0.0024(18) -0.0002(18) -0.0064(19)
C20 0.021(2) 0.021(2) 0.015(2) -0.0010(19) 0.0001(18) -0.007(2)
C21 0.019(2) 0.019(2) 0.015(2) -0.0024(18) -0.0023(18) -0.0090(19)
C22 0.021(2) 0.015(2) 0.010(2) 0.0010(17) -0.0039(18) -0.0108(19)
C23 0.012(2) 0.022(2) 0.014(2) -0.0053(18) 0.0020(17) -0.0073(19)
C24 0.021(3) 0.030(3) 0.013(2) -0.003(2) -0.0035(19) -0.011(2)
C25 0.018(3) 0.032(3) 0.025(3) -0.007(2) 0.001(2) -0.009(2)
C26 0.017(2) 0.026(3) 0.007(2) -0.0025(18) 0.0011(17) -0.009(2)
C27 0.024(3) 0.023(3) 0.024(3) 0.004(2) -0.007(2) -0.009(2)
C28 0.023(3) 0.018(2) 0.029(3) 0.003(2) -0.004(2) -0.005(2)
C29 0.019(2) 0.030(3) 0.018(2) 0.0000(19) -0.0059(19) -0.014(2)
C30 0.030(3) 0.043(3) 0.022(3) 0.001(2) -0.006(2) -0.023(2)
C31 0.022(3) 0.038(3) 0.032(3) 0.000(2) -0.002(2) -0.011(2)
C32 0.015(2) 0.024(3) 0.021(2) 0.0012(19) -0.0087(19) -0.009(2)
C33 0.020(3) 0.047(3) 0.025(3) 0.002(2) -0.004(2) -0.015(2)
C34 0.036(3) 0.028(3) 0.034(3) -0.004(2) -0.012(2) -0.011(2)
B1 0.021(2) 0.022(2) 0.011(2) -0.0024(19) -0.0026(19) -0.009(2)
B2 0.025(3) 0.027(3) 0.010(2) -0.002(2) 0.004(2) -0.012(2)
N1 0.0176(18) 0.023(2) 0.0203(19) -0.0011(15) -0.0040(15) -0.0066(16)
N2 0.0197(19) 0.0208(19) 0.0177(18) -0.0019(15) -0.0031(15) -0.0066(16)
N3 0.0156(19) 0.021(2) 0.0170(19) 0.0002(15) 0.0005(15) -0.0087(16)
N4 0.019(2) 0.019(2) 0.0123(18) 0.0014(15) -0.0019(15) -0.0077(16)
F1 0.0202(15) 0.089(2) 0.0245(15) -0.0118(15) -0.0061(12) -0.0181(15)
F2 0.0231(15) 0.081(2) 0.0367(17) -0.0295(16) 0.0117(13) -0.0187(15)
F3 0.0338(18) 0.043(2) 0.091(3) 0.0023(17) 0.0034(16) -0.0239(15)
F4 0.0336(15) 0.0306(16) 0.0260(15) -0.0069(12) -0.0027(12) -0.0156(12)
F5 0.0329(15) 0.0435(17) 0.0126(13) -0.0113(12) 0.0032(11) -0.0160(13)
F6 0.0253(15) 0.0402(16) 0.0233(14) -0.0094(12) -0.0066(11) -0.0099(13)
F7 0.0329(15) 0.0284(15) 0.0246(14) -0.0015(11) -0.0043(11) -0.0161(12)
F8 0.0295(15) 0.0277(15) 0.0313(15) -0.0143(12) 0.0028(12) -0.0089(12)
F9 0.0312(15) 0.0317(15) 0.0241(14) -0.0068(11) -0.0127(11) -0.0135(12)
F10 0.0365(16) 0.0502(18) 0.0181(14) -0.0079(13) 0.0098(12) -0.0160(14)
F11 0.0175(14) 0.0537(18) 0.0365(16) -0.0191(14) 0.0050(12) -0.0129(13)
F12 0.0291(15) 0.0309(16) 0.0485(18) -0.0192(13) 0.0083(13) -0.0078(13)
Br1 0.0246(3) 0.0270(3) 0.0181(2) -0.00852(19) -0.00455(19) -0.0090(2)
Br2 0.0188(2) 0.0293(3) 0.0132(2) 0.00033(18) -0.00133(17) -0.0112(2)
C1_1 0.033(3) 0.020(3) 0.020(2) -0.0039(19) -0.001(2) -0.008(2)
C2_1 0.024(3) 0.020(3) 0.029(3) 0.001(2) -0.009(2) -0.009(2)
C3_1 0.024(3) 0.022(3) 0.022(2) 0.001(2) 0.002(2) -0.005(2)
C1_2 0.041(3) 0.053(4) 0.032(3) -0.018(3) 0.004(2) -0.009(3)
C2_2 0.032(3) 0.041(3) 0.037(3) -0.002(3) 0.004(2) -0.005(3)
C3_2 0.038(3) 0.033(3) 0.055(4) -0.020(3) 0.006(3) -0.006(3)
C1_3 0.047(5) 0.036(4) 0.040(4) -0.015(3) 0.001(4) -0.017(4)
C2_3 0.046(4) 0.035(5) 0.041(4) -0.015(4) -0.001(4) -0.015(4)
C3_3 0.039(4) 0.034(4) 0.044(4) -0.014(3) 0.000(4) -0.015(3)
C4_3 0.035(4) 0.038(4) 0.043(5) -0.013(4) 0.003(4) -0.016(3)
C5_3 0.039(4) 0.040(5) 0.040(4) -0.011(4) 0.005(4) -0.015(4)
C6_3 0.042(5) 0.035(4) 0.037(4) -0.011(3) 0.007(4) -0.015(4)
C1_4 0.034(5) 0.030(5) 0.036(5) -0.012(4) -0.006(4) -0.005(4)
C2_4 0.031(5) 0.030(5) 0.037(5) -0.009(4) -0.004(4) -0.005(4)
C3_4 0.030(5) 0.029(5) 0.035(5) -0.009(4) 0.003(4) -0.007(4)
C4_4 0.029(5) 0.029(5) 0.032(5) -0.009(4) 0.006(4) -0.013(4)
C5_4 0.026(5) 0.027(5) 0.026(5) -0.013(4) 0.003(4) -0.013(4)
C6_4 0.029(5) 0.029(5) 0.030(5) -0.011(4) 0.001(4) -0.005(4)

loop_
_atom_type_symbol
_atom_type_description
_atom_type_scat_dispersion_real
_atom_type_scat_dispersion_imag
_atom_type_scat_source
C C 0.0033 0.0016 'International Tables Vol C Tables 4.2.6.8 and 6.1.1.4'
H H 0.0000 0.0000 'International Tables Vol C Tables 4.2.6.8 and 6.1.1.4'
B B 0.0013 0.0007 'International Tables Vol C Tables 4.2.6.8 and 6.1.1.4'
N N 0.0061 0.0033 'International Tables Vol C Tables 4.2.6.8 and 6.1.1.4'
F F 0.0171 0.0103 'International Tables Vol C Tables 4.2.6.8 and 6.1.1.4'
Br Br -0.2901 2.4595 'International Tables Vol C Tables 4.2.6.8 and 6.1.1.4'

loop_
_geom_angle_atom_site_label_1
_geom_angle_atom_site_label_2
_geom_angle_atom_site_label_3
_geom_angle
_geom_angle_site_symmetry_1
_geom_angle_site_symmetry_3
_geom_angle_publ_flag
C2 C1 C6 115.1(4) . . ?
C2 C1 B1 119.5(3) . . ?
C6 C1 B1 125.4(4) . . ?
C3 C2 C1 123.1(4) . . ?
C3 C2 H2 118.5 . . ?
C1 C2 H2 118.5 . . ?
C2 C3 C4 120.5(4) . . ?
C2 C3 C7 119.8(4) . . ?
C4 C3 C7 119.8(4) . . ?
C3 C4 C5 118.3(4) . . ?
C3 C4 H4 120.9 . . ?
C5 C4 H4 120.9 . . ?
C4 C5 C6 120.5(4) . . ?
C4 C5 C8 120.1(4) . . ?
C6 C5 C8 119.3(4) . . ?
C5 C6 C1 122.5(4) . . ?
C5 C6 H6 118.7 . . ?
C1 C6 H6 118.7 . . ?
F2 C7 F1 106.5(4) . . ?
F2 C7 F3 106.3(4) . . ?
F1 C7 F3 105.6(4) . . ?
F2 C7 C3 113.6(4) . . ?
F1 C7 C3 112.4(3) . . ?
F3 C7 C3 111.9(4) . . ?
F4 C8 F5 106.9(3) . . ?
F4 C8 F6 106.0(3) . . ?
F5 C8 F6 106.4(3) . . ?
F4 C8 C5 112.3(3) . . ?
F5 C8 C5 112.6(3) . . ?
F6 C8 C5 112.2(3) . . ?
N2 C9 N1 104.1(3) . . ?
N2 C9 B1 129.6(3) . . ?
N1 C9 B1 126.3(3) . . ?
C11 C10 N1 107.4(4) . . ?
C11 C10 H10 126.3 . . ?
N1 C10 H10 126.3 . . ?
C10 C11 N2 107.3(4) . . ?
C10 C11 H11 126.4 . . ?
N2 C11 H11 126.4 . . ?
N1 C12 C14 110.3(3) . . ?
N1 C12 C13 109.0(3) . . ?
C14 C12 C13 112.2(3) . . ?
N1 C12 H12 108.4 . . ?
C14 C12 H12 108.4 . . ?
C13 C12 H12 108.4 . . ?
C12 C13 H13A 109.5 . . ?
C12 C13 H13B 109.5 . . ?
H13A C13 H13B 109.5 . . ?
C12 C13 H13C 109.5 . . ?
H13A C13 H13C 109.5 . . ?
H13B C13 H13C 109.5 . . ?
C12 C14 H14A 109.5 . . ?
C12 C14 H14B 109.5 . . ?
H14A C14 H14B 109.5 . . ?
C12 C14 H14C 109.5 . . ?
H14A C14 H14C 109.5 . . ?
H14B C14 H14C 109.5 . . ?
N2 C15 C17 110.0(3) . . ?
N2 C15 C16 110.4(3) . . ?
C17 C15 C16 112.6(4) . . ?
N2 C15 H15 107.9 . . ?
C17 C15 H15 107.9 . . ?
C16 C15 H15 107.9 . . ?
C15 C16 H16A 109.5 . . ?
C15 C16 H16B 109.5 . . ?
H16A C16 H16B 109.5 . . ?
C15 C16 H16C 109.5 . . ?
H16A C16 H16C 109.5 . . ?
H16B C16 H16C 109.5 . . ?
C15 C17 H17A 109.5 . . ?
C15 C17 H17B 109.5 . . ?
H17A C17 H17B 109.5 . . ?
C15 C17 H17C 109.5 . . ?
H17A C17 H17C 109.5 . . ?
H17B C17 H17C 109.5 . . ?
C19 C18 C24 112.9(3) . . ?
C19 C18 C23 114.4(3) . . ?
C24 C18 C23 120.3(3) . . ?
C19 C18 B1 117.7(3) . . ?
C24 C18 B1 121.5(3) . . ?
C23 C18 B1 60.2(2) . . ?
C20 C19 C18 122.2(4) . . ?
C20 C19 H19 118.9 . . ?
C18 C19 H19 118.9 . . ?
C19 C20 C21 122.0(4) . . ?
C19 C20 C25 121.6(4) . . ?
C21 C20 C25 116.0(4) . . ?
C22 C21 C20 122.8(4) . . ?
C22 C21 H21 118.6 . . ?
C20 C21 H21 118.6 . . ?
C21 C22 C23 118.1(3) . . ?
C21 C22 B2 122.8(4) . . ?
C23 C22 B2 119.0(3) . . ?
C22 C23 C18 117.4(3) . . ?
C22 C23 B1 129.4(4) . . ?
C18 C23 B1 61.6(2) . . ?
C22 C23 H23 112.7 . . ?
C18 C23 H23 112.7 . . ?
B1 C23 H23 112.7 . . ?
F8 C24 F7 106.0(3) . . ?
F8 C24 F9 106.7(3) . . ?
F7 C24 F9 103.9(3) . . ?
F8 C24 C18 114.9(3) . . ?
F7 C24 C18 112.9(3) . . ?
F9 C24 C18 111.7(3) . . ?
F11 C25 F12 106.1(3) . . ?
F11 C25 F10 105.4(3) . . ?
F12 C25 F10 104.4(3) . . ?
F11 C25 C20 114.7(4) . . ?
F12 C25 C20 112.5(3) . . ?
F10 C25 C20 112.9(4) . . ?
N4 C26 N3 104.5(3) . . ?
N4 C26 B2 129.2(3) . . ?
N3 C26 B2 126.2(3) . . ?
C28 C27 N3 107.7(4) . . ?
C28 C27 H27 126.1 . . ?
N3 C27 H27 126.1 . . ?
C27 C28 N4 107.0(4) . . ?
C27 C28 H28 126.5 . . ?
N4 C28 H28 126.5 . . ?
N3 C29 C31 109.5(3) . . ?
N3 C29 C30 110.0(3) . . ?
C31 C29 C30 112.6(3) . . ?
N3 C29 H29 108.2 . . ?
C31 C29 H29 108.2 . . ?
C30 C29 H29 108.2 . . ?
C29 C30 H30A 109.5 . . ?
C29 C30 H30B 109.5 . . ?
H30A C30 H30B 109.5 . . ?
C29 C30 H30C 109.5 . . ?
H30A C30 H30C 109.5 . . ?
H30B C30 H30C 109.5 . . ?
C29 C31 H31A 109.5 . . ?
C29 C31 H31B 109.5 . . ?
H31A C31 H31B 109.5 . . ?
C29 C31 H31C 109.5 . . ?
H31A C31 H31C 109.5 . . ?
H31B C31 H31C 109.5 . . ?
N4 C32 C33 109.7(3) . . ?
N4 C32 C34 109.7(3) . . ?
C33 C32 C34 113.2(3) . . ?
N4 C32 H32 108.0 . . ?
C33 C32 H32 108.0 . . ?
C34 C32 H32 108.0 . . ?
C32 C33 H33A 109.5 . . ?
C32 C33 H33B 109.5 . . ?
H33A C33 H33B 109.5 . . ?
C32 C33 H33C 109.5 . . ?
H33A C33 H33C 109.5 . . ?
H33B C33 H33C 109.5 . . ?
C32 C34 H34A 109.5 . . ?
C32 C34 H34B 109.5 . . ?
H34A C34 H34B 109.5 . . ?
C32 C34 H34C 109.5 . . ?
H34A C34 H34C 109.5 . . ?
H34B C34 H34C 109.5 . . ?
C9 B1 C1 115.2(3) . . ?
C9 B1 C23 122.1(4) . . ?
C1 B1 C23 115.4(4) . . ?
C9 B1 C18 112.6(3) . . ?
C1 B1 C18 121.8(4) . . ?
C23 B1 C18 58.2(2) . . ?
C22 B2 C26 119.0(3) . . ?
C22 B2 Br1 109.6(3) . . ?
C26 B2 Br1 104.4(3) . . ?
C22 B2 Br2 109.1(3) . . ?
C26 B2 Br2 107.5(3) . . ?
Br1 B2 Br2 106.6(2) . . ?
C9 N1 C10 110.6(3) . . ?
C9 N1 C12 125.3(4) . . ?
C10 N1 C12 124.0(3) . . ?
C9 N2 C11 110.7(3) . . ?
C9 N2 C15 124.6(3) . . ?
C11 N2 C15 124.3(3) . . ?
C26 N3 C27 110.3(3) . . ?
C26 N3 C29 128.3(3) . . ?
C27 N3 C29 121.3(3) . . ?
C26 N4 C28 110.4(3) . . ?
C26 N4 C32 128.7(3) . . ?
C28 N4 C32 120.7(3) . . ?
C3_1 C1_1 C2_1 119.7(4) 2_575 . ?
C3_1 C1_1 H1_1 120.1 2_575 . ?
C2_1 C1_1 H1_1 120.1 . . ?
C1_1 C2_1 C3_1 120.2(4) . . ?
C1_1 C2_1 H2_1 119.9 . . ?
C3_1 C2_1 H2_1 119.9 . . ?
C1_1 C3_1 C2_1 120.1(4) 2_575 . ?
C1_1 C3_1 H3_1 120.0 2_575 . ?
C2_1 C3_1 H3_1 120.0 . . ?
C2_2 C1_2 C3_2 119.7(5) . 2_655 ?
C2_2 C1_2 H1_2 120.2 . . ?
C3_2 C1_2 H1_2 120.2 2_655 . ?
C1_2 C2_2 C3_2 120.9(5) . . ?
C1_2 C2_2 H2_2 119.5 . . ?
C3_2 C2_2 H2_2 119.5 . . ?
C2_2 C3_2 C1_2 119.4(5) . 2_655 ?
C2_2 C3_2 H3_2 120.3 . . ?
C1_2 C3_2 H3_2 120.3 2_655 . ?
C2_3 C1_3 C6_3 119.2(10) . . ?
C2_3 C1_3 H1_3 120.4 . . ?
C6_3 C1_3 H1_3 120.4 . . ?
C3_3 C2_3 C1_3 119.5(10) . . ?
C3_3 C2_3 H2_3 120.3 . . ?
C1_3 C2_3 H2_3 120.3 . . ?
C2_3 C3_3 C4_3 120.9(10) . . ?
C2_3 C3_3 H3_3 119.6 . . ?
C4_3 C3_3 H3_3 119.6 . . ?
C3_3 C4_3 C5_3 119.1(10) . . ?
C3_3 C4_3 H4_3 120.4 . . ?
C5_3 C4_3 H4_3 120.4 . . ?
C6_3 C5_3 C4_3 120.5(10) . . ?
C6_3 C5_3 H5_3 119.7 . . ?
C4_3 C5_3 H5_3 119.7 . . ?
C5_3 C6_3 C1_3 120.6(10) . . ?
C5_3 C6_3 H6_3 119.7 . . ?
C1_3 C6_3 H6_3 119.7 . . ?
C2_4 C1_4 C6_4 120.0 . . ?
C2_4 C1_4 H1_4 120.0 . . ?
C6_4 C1_4 H1_4 120.0 . . ?
C1_4 C2_4 C3_4 120.0 . . ?
C1_4 C2_4 H2_4 120.0 . . ?
C3_4 C2_4 H2_4 120.0 . . ?
C4_4 C3_4 C2_4 120.0 . . ?
C4_4 C3_4 H3_4 120.0 . . ?
C2_4 C3_4 H3_4 120.0 . . ?
C3_4 C4_4 C5_4 120.0 . . ?
C3_4 C4_4 H4_4 120.0 . . ?
C5_4 C4_4 H4_4 120.0 . . ?
C4_4 C5_4 C6_4 120.0 . . ?
C4_4 C5_4 H5_4 120.0 . . ?
C6_4 C5_4 H5_4 120.0 . . ?
C5_4 C6_4 C1_4 120.0 . . ?
C5_4 C6_4 H6_4 120.0 . . ?
C1_4 C6_4 H6_4 120.0 . . ?

loop_
_geom_bond_atom_site_label_1
_geom_bond_atom_site_label_2
_geom_bond_distance
_geom_bond_site_symmetry_2
_geom_bond_publ_flag
C1 C2 1.399(5) . ?
C1 C6 1.399(5) . ?
C1 B1 1.598(6) . ?
C2 C3 1.381(5) . ?
C2 H2 0.9500 . ?
C3 C4 1.384(5) . ?
C3 C7 1.494(5) . ?
C4 C5 1.388(5) . ?
C4 H4 0.9500 . ?
C5 C6 1.389(5) . ?
C5 C8 1.497(5) . ?
C6 H6 0.9500 . ?
C7 F2 1.330(5) . ?
C7 F1 1.339(5) . ?
C7 F3 1.339(5) . ?
C8 F4 1.342(5) . ?
C8 F5 1.343(4) . ?
C8 F6 1.348(5) . ?
C9 N2 1.360(5) . ?
C9 N1 1.369(5) . ?
C9 B1 1.597(6) . ?
C10 C11 1.333(6) . ?
C10 N1 1.372(5) . ?
C10 H10 0.9500 . ?
C11 N2 1.376(5) . ?
C11 H11 0.9500 . ?
C12 N1 1.476(5) . ?
C12 C14 1.521(6) . ?
C12 C13 1.537(6) . ?
C12 H12 1.0000 . ?
C13 H13A 0.9800 . ?
C13 H13B 0.9800 . ?
C13 H13C 0.9800 . ?
C14 H14A 0.9800 . ?
C14 H14B 0.9800 . ?
C14 H14C 0.9800 . ?
C15 N2 1.467(5) . ?
C15 C17 1.511(5) . ?
C15 C16 1.528(6) . ?
C15 H15 1.0000 . ?
C16 H16A 0.9800 . ?
C16 H16B 0.9800 . ?
C16 H16C 0.9800 . ?
C17 H17A 0.9800 . ?
C17 H17B 0.9800 . ?
C17 H17C 0.9800 . ?
C18 C19 1.454(5) . ?
C18 C24 1.491(5) . ?
C18 C23 1.581(5) . ?
C18 B1 1.637(6) . ?
C19 C20 1.338(5) . ?
C19 H19 0.9500 . ?
C20 C21 1.445(5) . ?
C20 C25 1.473(6) . ?
C21 C22 1.342(5) . ?
C21 H21 0.9500 . ?
C22 C23 1.488(5) . ?
C22 B2 1.610(6) . ?
C23 B1 1.615(6) . ?
C23 H23 1.0000 . ?
C24 F8 1.334(5) . ?
C24 F7 1.360(4) . ?
C24 F9 1.360(4) . ?
C25 F11 1.350(4) . ?
C25 F12 1.352(5) . ?
C25 F10 1.354(5) . ?
C26 N4 1.366(5) . ?
C26 N3 1.366(5) . ?
C26 B2 1.612(6) . ?
C27 C28 1.342(5) . ?
C27 N3 1.368(5) . ?
C27 H27 0.9500 . ?
C28 N4 1.375(5) . ?
C28 H28 0.9500 . ?
C29 N3 1.480(5) . ?
C29 C31 1.519(6) . ?
C29 C30 1.529(5) . ?
C29 H29 1.0000 . ?
C30 H30A 0.9800 . ?
C30 H30B 0.9800 . ?
C30 H30C 0.9800 . ?
C31 H31A 0.9800 . ?
C31 H31B 0.9800 . ?
C31 H31C 0.9800 . ?
C32 N4 1.486(5) . ?
C32 C33 1.511(6) . ?
C32 C34 1.522(6) . ?
C32 H32 1.0000 . ?
C33 H33A 0.9800 . ?
C33 H33B 0.9800 . ?
C33 H33C 0.9800 . ?
C34 H34A 0.9800 . ?
C34 H34B 0.9800 . ?
C34 H34C 0.9800 . ?
B2 Br1 2.076(5) . ?
B2 Br2 2.081(5) . ?
C1_1 C3_1 1.384(5) 2_575 ?
C1_1 C2_1 1.385(6) . ?
C1_1 H1_1 0.9500 . ?
C2_1 C3_1 1.387(6) . ?
C2_1 H2_1 0.9500 . ?
C3_1 H3_1 0.9500 . ?
C1_2 C2_2 1.367(6) . ?
C1_2 C3_2 1.383(6) 2_655 ?
C1_2 H1_2 0.9500 . ?
C2_2 C3_2 1.368(6) . ?
C2_2 H2_2 0.9500 . ?
C3_2 H3_2 0.9500 . ?
C1_3 C2_3 1.386(13) . ?
C1_3 C6_3 1.387(13) . ?
C1_3 H1_3 0.9500 . ?
C2_3 C3_3 1.373(13) . ?
C2_3 H2_3 0.9500 . ?
C3_3 C4_3 1.378(13) . ?
C3_3 H3_3 0.9500 . ?
C4_3 C5_3 1.378(13) . ?
C4_3 H4_3 0.9500 . ?
C5_3 C6_3 1.355(13) . ?
C5_3 H5_3 0.9500 . ?
C6_3 H6_3 0.9500 . ?
C1_4 C2_4 1.3900 . ?
C1_4 C6_4 1.3900 . ?
C1_4 H1_4 0.9500 . ?
C2_4 C3_4 1.3900 . ?
C2_4 H2_4 0.9500 . ?
C3_4 C4_4 1.3900 . ?
C3_4 H3_4 0.9500 . ?
C4_4 C5_4 1.3900 . ?
C4_4 H4_4 0.9500 . ?
C5_4 C6_4 1.3900 . ?
C5_4 H5_4 0.9500 . ?
C6_4 H6_4 0.9500 . ?

loop_
_geom_torsion_atom_site_label_1
_geom_torsion_atom_site_label_2
_geom_torsion_atom_site_label_3
_geom_torsion_atom_site_label_4
_geom_torsion
_geom_torsion_site_symmetry_1
_geom_torsion_site_symmetry_2
_geom_torsion_site_symmetry_3
_geom_torsion_site_symmetry_4
_geom_torsion_publ_flag
C6 C1 C2 C3 -1.4(6) . . . . ?
B1 C1 C2 C3 179.2(4) . . . . ?
C1 C2 C3 C4 2.2(6) . . . . ?
C1 C2 C3 C7 -177.7(4) . . . . ?
C2 C3 C4 C5 -1.3(6) . . . . ?
C7 C3 C4 C5 178.5(4) . . . . ?
C3 C4 C5 C6 -0.1(6) . . . . ?
C3 C4 C5 C8 176.4(4) . . . . ?
C4 C5 C6 C1 0.8(6) . . . . ?
C8 C5 C6 C1 -175.7(4) . . . . ?
C2 C1 C6 C5 0.0(6) . . . . ?
B1 C1 C6 C5 179.3(4) . . . . ?
C2 C3 C7 F2 -159.7(4) . . . . ?
C4 C3 C7 F2 20.5(6) . . . . ?
C2 C3 C7 F1 -38.7(6) . . . . ?
C4 C3 C7 F1 141.4(4) . . . . ?
C2 C3 C7 F3 79.9(5) . . . . ?
C4 C3 C7 F3 -100.0(5) . . . . ?
C4 C5 C8 F4 -100.7(4) . . . . ?
C6 C5 C8 F4 75.8(5) . . . . ?
C4 C5 C8 F5 20.1(6) . . . . ?
C6 C5 C8 F5 -163.4(4) . . . . ?
C4 C5 C8 F6 140.1(4) . . . . ?
C6 C5 C8 F6 -43.4(5) . . . . ?
N1 C10 C11 N2 0.5(5) . . . . ?
C24 C18 C19 C20 -144.4(4) . . . . ?
C23 C18 C19 C20 -1.9(5) . . . . ?
B1 C18 C19 C20 65.9(5) . . . . ?
C18 C19 C20 C21 11.3(6) . . . . ?
C18 C19 C20 C25 -176.0(4) . . . . ?
C19 C20 C21 C22 -4.9(6) . . . . ?
C25 C20 C21 C22 -178.1(4) . . . . ?
C20 C21 C22 C23 -10.8(6) . . . . ?
C20 C21 C22 B2 166.6(4) . . . . ?
C21 C22 C23 C18 19.2(5) . . . . ?
B2 C22 C23 C18 -158.3(3) . . . . ?
C21 C22 C23 B1 -55.3(5) . . . . ?
B2 C22 C23 B1 127.2(4) . . . . ?
C19 C18 C23 C22 -13.0(5) . . . . ?
C24 C18 C23 C22 126.6(4) . . . . ?
B1 C18 C23 C22 -122.1(4) . . . . ?
C19 C18 C23 B1 109.1(4) . . . . ?
C24 C18 C23 B1 -111.3(4) . . . . ?
C19 C18 C24 F8 167.9(3) . . . . ?
C23 C18 C24 F8 27.8(5) . . . . ?
B1 C18 C24 F8 -43.7(5) . . . . ?
C19 C18 C24 F7 46.3(5) . . . . ?
C23 C18 C24 F7 -93.8(4) . . . . ?
B1 C18 C24 F7 -165.4(3) . . . . ?
C19 C18 C24 F9 -70.3(4) . . . . ?
C23 C18 C24 F9 149.6(3) . . . . ?
B1 C18 C24 F9 78.0(5) . . . . ?
C19 C20 C25 F11 5.1(6) . . . . ?
C21 C20 C25 F11 178.3(3) . . . . ?
C19 C20 C25 F12 126.5(4) . . . . ?
C21 C20 C25 F12 -60.4(5) . . . . ?
C19 C20 C25 F10 -115.7(4) . . . . ?
C21 C20 C25 F10 57.5(5) . . . . ?
N3 C27 C28 N4 0.0(5) . . . . ?
N2 C9 B1 C1 97.8(5) . . . . ?
N1 C9 B1 C1 -82.5(5) . . . . ?
N2 C9 B1 C23 -50.8(6) . . . . ?
N1 C9 B1 C23 128.9(4) . . . . ?
N2 C9 B1 C18 -116.4(4) . . . . ?
N1 C9 B1 C18 63.3(5) . . . . ?
C2 C1 B1 C9 -92.3(4) . . . . ?
C6 C1 B1 C9 88.4(5) . . . . ?
C2 C1 B1 C23 58.5(5) . . . . ?
C6 C1 B1 C23 -120.8(4) . . . . ?
C2 C1 B1 C18 125.4(4) . . . . ?
C6 C1 B1 C18 -53.9(6) . . . . ?
C22 C23 B1 C9 5.2(6) . . . . ?
C18 C23 B1 C9 -98.3(4) . . . . ?
C22 C23 B1 C1 -143.4(4) . . . . ?
C18 C23 B1 C1 113.1(4) . . . . ?
C22 C23 B1 C18 103.5(4) . . . . ?
C19 C18 B1 C9 11.0(5) . . . . ?
C24 C18 B1 C9 -135.9(4) . . . . ?
C23 C18 B1 C9 114.8(4) . . . . ?
C19 C18 B1 C1 154.2(4) . . . . ?
C24 C18 B1 C1 7.3(6) . . . . ?
C23 C18 B1 C1 -102.1(4) . . . . ?
C19 C18 B1 C23 -103.8(4) . . . . ?
C24 C18 B1 C23 109.3(4) . . . . ?
C21 C22 B2 C26 -96.9(5) . . . . ?
C23 C22 B2 C26 80.5(5) . . . . ?
C21 C22 B2 Br1 23.0(5) . . . . ?
C23 C22 B2 Br1 -159.6(3) . . . . ?
C21 C22 B2 Br2 139.4(3) . . . . ?
C23 C22 B2 Br2 -43.2(4) . . . . ?
N4 C26 B2 C22 4.9(6) . . . . ?
N3 C26 B2 C22 179.9(4) . . . . ?
N4 C26 B2 Br1 -117.7(4) . . . . ?
N3 C26 B2 Br1 57.4(4) . . . . ?
N4 C26 B2 Br2 129.4(4) . . . . ?
N3 C26 B2 Br2 -55.6(5) . . . . ?
N2 C9 N1 C10 0.6(4) . . . . ?
B1 C9 N1 C10 -179.2(4) . . . . ?
N2 C9 N1 C12 -174.7(3) . . . . ?
B1 C9 N1 C12 5.5(6) . . . . ?
C11 C10 N1 C9 -0.7(5) . . . . ?
C11 C10 N1 C12 174.7(4) . . . . ?
C14 C12 N1 C9 -134.4(4) . . . . ?
C13 C12 N1 C9 102.0(4) . . . . ?
C14 C12 N1 C10 50.9(5) . . . . ?
C13 C12 N1 C10 -72.7(5) . . . . ?
N1 C9 N2 C11 -0.3(4) . . . . ?
B1 C9 N2 C11 179.5(4) . . . . ?
N1 C9 N2 C15 172.2(3) . . . . ?
B1 C9 N2 C15 -8.1(6) . . . . ?
C10 C11 N2 C9 -0.1(5) . . . . ?
C10 C11 N2 C15 -172.6(4) . . . . ?
C17 C15 N2 C9 -93.9(4) . . . . ?
C16 C15 N2 C9 141.1(4) . . . . ?
C17 C15 N2 C11 77.5(5) . . . . ?
C16 C15 N2 C11 -47.4(5) . . . . ?
N4 C26 N3 C27 0.4(4) . . . . ?
B2 C26 N3 C27 -175.6(4) . . . . ?
N4 C26 N3 C29 178.7(3) . . . . ?
B2 C26 N3 C29 2.6(6) . . . . ?
C28 C27 N3 C26 -0.2(5) . . . . ?
C28 C27 N3 C29 -178.7(4) . . . . ?
C31 C29 N3 C26 116.9(4) . . . . ?
C30 C29 N3 C26 -118.9(4) . . . . ?
C31 C29 N3 C27 -65.0(5) . . . . ?
C30 C29 N3 C27 59.3(5) . . . . ?
N3 C26 N4 C28 -0.4(4) . . . . ?
B2 C26 N4 C28 175.5(4) . . . . ?
N3 C26 N4 C32 -175.5(3) . . . . ?
B2 C26 N4 C32 0.3(6) . . . . ?
C27 C28 N4 C26 0.3(5) . . . . ?
C27 C28 N4 C32 175.9(3) . . . . ?
C33 C32 N4 C26 97.4(5) . . . . ?
C34 C32 N4 C26 -137.6(4) . . . . ?
C33 C32 N4 C28 -77.3(5) . . . . ?
C34 C32 N4 C28 47.7(5) . . . . ?
C3_1 C1_1 C2_1 C3_1 -0.1(7) 2_575 . . . ?
C1_1 C2_1 C3_1 C1_1 0.1(7) . . . 2_575 ?
C3_2 C1_2 C2_2 C3_2 -0.1(8) 2_655 . . . ?
C1_2 C2_2 C3_2 C1_2 0.1(8) . . . 2_655 ?
C6_3 C1_3 C2_3 C3_3 0.4(14) . . . . ?
C1_3 C2_3 C3_3 C4_3 2.4(14) . . . . ?
C2_3 C3_3 C4_3 C5_3 -2.5(14) . . . . ?
C3_3 C4_3 C5_3 C6_3 -0.2(14) . . . . ?
C4_3 C5_3 C6_3 C1_3 3.0(14) . . . . ?
C2_3 C1_3 C6_3 C5_3 -3.1(14) . . . . ?
C6_4 C1_4 C2_4 C3_4 0.0 . . . . ?
C1_4 C2_4 C3_4 C4_4 0.0 . . . . ?
C2_4 C3_4 C4_4 C5_4 0.0 . . . . ?
C3_4 C4_4 C5_4 C6_4 0.0 . . . . ?
C4_4 C5_4 C6_4 C1_4 0.0 . . . . ?
C2_4 C1_4 C6_4 C5_4 0.0 . . . . ?
